data_1534724
loop_
_publ_author_name
'Schwer, H.'
'Kaldis, E.'
'Karpinski, J.'
'Rossel, C.'

_publ_section_title
;
 The effect of Ca doping on the structures of YBa2Cu4O8 and Y2Ba4Cu7O14+x
 single crystals
;
_journal_name_full 'Journal of Solid State Chemistry'
_journal_page_first 96
_journal_page_last 103
_journal_volume 111
_journal_year 1994
_chemical_formula_sum 'Ba4 Cu6.77 O14.26 Y2'
_chemical_name_systematic 'Y2 Ba4 Cu6.77 O14.26'
_space_group_crystal_system orthorhombic
_space_group_IT_number 65
_space_group_name_Hall '-A 2 2'
_space_group_name_H-M_alt 'A m m m'
_cell_angle_alpha 90
_cell_angle_beta 90
_cell_angle_gamma 90
_cell_formula_units_Z 2
_cell_length_a 3.851
_cell_length_b 3.869
_cell_length_c 50.29
_cell_volume 749.297
_citation_journal_id_ASTM JSSCBI
_cod_data_source_file Schwer_JSSCBI_1994_1561.cif
_cod_data_source_block Ba4Cu6.77O14.26Y2
_cod_depositor_comments
;
 Updating space group information.

 Antanas Vaitkus,
 2018-06-10
;
_cod_original_cell_volume 749.2968
_cod_original_sg_symbol_Hall '-C 2 2 (z,x,y)'
_cod_database_code 1534724

loop_
_space_group_symop_id
_space_group_symop_operation_xyz
1 x,y,z
2 x,-y,-z
3 -x,y,-z
4 -x,-y,z
5 -x,-y,-z
6 -x,y,z
7 x,-y,z
8 x,y,-z
9 x,y+1/2,z+1/2
10 x,-y+1/2,-z+1/2
11 -x,y+1/2,-z+1/2
12 -x,-y+1/2,z+1/2
13 -x,-y+1/2,-z+1/2
14 -x,y+1/2,z+1/2
15 x,-y+1/2,z+1/2
16 x,y+1/2,-z+1/2

loop_
_atom_site_label
_atom_site_type_symbol
_atom_site_fract_x
_atom_site_fract_y
_atom_site_fract_z
_atom_site_occupancy
_atom_site_U_iso_or_equiv
Y1 Y+3 0.5 0.5 0.11539 1 0.0
O5 O-2 0 0.5 0.14332 1 0.0
O9 O-2 0.5 0 0 0.3 0.0
O8 O-2 0 0.5 0 0.24 0.0
Ba1 Ba+2 0.5 0.5 0.04311 1 0.0
Ba2 Ba+2 0.5 0.5 0.18798 1 0.0
O6 O-2 0 0 0.19367 1 0.0
O2 O-2 0.5 0 0.08712 1 0.0
Cu1 Cu+2 0 0 0 0.77 0.0
O4 O-2 0.5 0 0.14315 1 0.0
Cu3 Cu+2 0 0 0.14829 1 0.0
O3 O-2 0 0.5 0.08668 1 0.0
Cu2 Cu+2 0 0 0.08293 1 0.0
O1 O-2 0 0 0.03539 0.86 0.0
O7 O-2 0 0.5 0.23273 1 0.0
Cu4 Cu+2 0 0 0.23005 1 0.0
